data_7124206
loop_
_publ_author_name
'Trose, Michael'
'Nahra, Fady'
'Cordes, David B.'
'Slawin, Alexandra M. Z.'
'Cazin, Catherine S. J.'

_publ_section_title
;
 Cu--NHC azide complex: synthesis and reactivity
;
_journal_name_full 'Chemical Communications'
_journal_paper_doi 10.1039/C9CC04844H
_journal_year 2019
_chemical_formula_moiety 'C27 H36 Cu N5'
_chemical_formula_sum 'C27 H36 Cu N5'
_chemical_formula_weight 494.16
_chemical_properties_physical ', Air-sensitive'
_space_group_crystal_system monoclinic
_space_group_IT_number 14
_space_group_name_Hall '-P 2yn'
_space_group_name_H-M_alt 'P 1 21/n 1'
_symmetry_space_group_name_Hall '-P 2yn'
_symmetry_space_group_name_H-M 'P 1 21/n 1'
_atom_sites_solution_hydrogens geom
_atom_sites_solution_primary direct
_atom_sites_solution_secondary difmap
_audit_creation_date 2016-10-24
_audit_creation_method 'by CrystalStructure 4.2'
_audit_update_record
;
2017-03-30 deposited with the CCDC.    2019-09-09 downloaded from the CCDC.
;
_cell_angle_alpha 90.0000
_cell_angle_beta 94.549(3)
_cell_angle_gamma 90.0000
_cell_formula_units_Z 4
_cell_length_a 10.7028(10)
_cell_length_b 19.841(2)
_cell_length_c 12.7079(16)
_cell_measurement_reflns_used 7370
_cell_measurement_temperature 173
_cell_measurement_theta_max 25.40
_cell_measurement_theta_min 1.90
_cell_volume 2690.1(5)
_computing_cell_refinement 'CrystalClear-SM Expert 2.1 b45'
_computing_data_collection 'CrystalClear-SM Expert 2.1 b45 (Rigaku, 2015)'
_computing_data_reduction 'CrystalClear-SM Expert 2.1 b45'
_computing_molecular_graphics 'CrystalStructure 4.2'
_computing_publication_material 'CrystalStructure 4.2 (Rigaku, 2015)'
_computing_structure_refinement 'SHELXL Version 2014/7 (Sheldrick, 2008)'
_computing_structure_solution 'SIR2011 (Burla, et al., 2012)'
_diffrn_ambient_temperature 173
_diffrn_detector_area_resol_mean 5.814
_diffrn_measured_fraction_theta_full 0.997
_diffrn_measured_fraction_theta_max 0.996
_diffrn_measurement_device_type 'Rigaku XtaLAB P200'
_diffrn_measurement_method \w
_diffrn_radiation_type 'Mo K\a'
_diffrn_radiation_wavelength 0.71075
_diffrn_reflns_av_R_equivalents 0.0246
_diffrn_reflns_Laue_measured_fraction_full 0.997
_diffrn_reflns_Laue_measured_fraction_max 0.996
_diffrn_reflns_limit_h_max 12
_diffrn_reflns_limit_h_min -12
_diffrn_reflns_limit_k_max 23
_diffrn_reflns_limit_k_min -23
_diffrn_reflns_limit_l_max 15
_diffrn_reflns_limit_l_min -15
_diffrn_reflns_number 32825
_diffrn_reflns_point_group_measured_fraction_full 0.997
_diffrn_reflns_point_group_measured_fraction_max 0.996
_diffrn_reflns_theta_full 25.242
_diffrn_reflns_theta_max 25.401
_diffrn_reflns_theta_min 1.907
_diffrn_standards_number 0
_exptl_absorpt_coefficient_mu 0.834
_exptl_absorpt_correction_T_max 0.967
_exptl_absorpt_correction_T_min 0.878
_exptl_absorpt_correction_type multi-scan
_exptl_absorpt_process_details 'REQAB (Rigaku, 1998)'
_exptl_crystal_colour colorless
_exptl_crystal_density_diffrn 1.220
_exptl_crystal_density_method 'not measured'
_exptl_crystal_description prism
_exptl_crystal_F_000 1048.00
_exptl_crystal_recrystallization_method 'Re-crystallisation from solvent: THF/hexane'
_exptl_crystal_size_max 0.210
_exptl_crystal_size_mid 0.140
_exptl_crystal_size_min 0.040
_refine_diff_density_max 0.23
_refine_diff_density_min -0.19
_refine_ls_extinction_method none
_refine_ls_goodness_of_fit_ref 1.044
_refine_ls_hydrogen_treatment constr
_refine_ls_number_parameters 306
_refine_ls_number_reflns 4929
_refine_ls_number_restraints 0
_refine_ls_R_factor_all 0.0302
_refine_ls_R_factor_gt 0.0255
_refine_ls_shift/su_max 0.000
_refine_ls_structure_factor_coef Fsqd
_refine_ls_weighting_details 'w = 1/[\s^2^(Fo^2^)+(0.0379P)^2^+0.6767P] where P=(Fo^2^+2Fc^2^)/3'
_refine_ls_weighting_scheme calc
_refine_ls_wR_factor_gt 0.0692
_refine_ls_wR_factor_ref 0.0714
_reflns_Friedel_coverage 0.000
_reflns_number_gt 4379
_reflns_number_total 4929
_reflns_threshold_expression F^2^>2.0\s(F^2^)
_cod_data_source_file c9cc04844h2.cif
_cod_data_source_block 1
_cod_database_code 7124206

loop_
_space_group_symop_id
_space_group_symop_operation_xyz
1 +X,+Y,+Z
2 1/2-X,1/2+Y,1/2-Z
3 -X,-Y,-Z
4 -1/2+X,-1/2-Y,-1/2+Z

loop_
_atom_site_label
_atom_site_type_symbol
_atom_site_fract_x
_atom_site_fract_y
_atom_site_fract_z
_atom_site_U_iso_or_equiv
_atom_site_adp_type
_atom_site_occupancy
_atom_site_site_symmetry_order
_atom_site_calc_flag
_atom_site_refinement_flags_posn
_atom_site_refinement_flags_adp
Cu1 Cu 0.21644(2) 0.03021(2) 0.30296(2) 0.03319(8) Uani 1 1 d . .
N2 N 0.21978(11) 0.16742(6) 0.39145(9) 0.0304(3) Uani 1 1 d . .
N5 N 0.15353(11) 0.16325(6) 0.22878(9) 0.0306(3) Uani 1 1 d . .
N30 N 0.24588(15) -0.06058(7) 0.28344(13) 0.0493(4) Uani 1 1 d . .
N31 N 0.29637(13) -0.08402(7) 0.21155(12) 0.0426(3) Uani 1 1 d . .
N32 N 0.34531(16) -0.11040(8) 0.14509(14) 0.0584(4) Uani 1 1 d . .
C1 C 0.19320(12) 0.12335(7) 0.31128(10) 0.0290(3) Uani 1 1 d . .
C3 C 0.19709(15) 0.23303(8) 0.35930(12) 0.0372(3) Uani 1 1 d . .
H3 H 0.2090 0.2724 0.4014 0.045 Uiso 1 1 calc R U
C4 C 0.15491(15) 0.23038(8) 0.25695(12) 0.0383(4) Uani 1 1 d . .
H4 H 0.1308 0.2675 0.2127 0.046 Uiso 1 1 calc R U
C6 C 0.27171(14) 0.14750(7) 0.49509(11) 0.0336(3) Uani 1 1 d . .
C7 C 0.40012(16) 0.13589(9) 0.50971(12) 0.0436(4) Uani 1 1 d . .
C8 C 0.44779(19) 0.11492(11) 0.60941(14) 0.0594(5) Uani 1 1 d . .
H8 H 0.5349 0.1062 0.6222 0.071 Uiso 1 1 calc R U
C9 C 0.3701(2) 0.10672(12) 0.68956(14) 0.0651(6) Uani 1 1 d . .
H9 H 0.4040 0.0919 0.7570 0.078 Uiso 1 1 calc R U
C10 C 0.2441(2) 0.11980(10) 0.67306(13) 0.0554(5) Uani 1 1 d . .
H10 H 0.1922 0.1141 0.7297 0.066 Uiso 1 1 calc R U
C11 C 0.19080(15) 0.14115(8) 0.57555(11) 0.0380(3) Uani 1 1 d . .
C12 C 0.48718(16) 0.14452(11) 0.42204(14) 0.0547(5) Uani 1 1 d . .
H12 H 0.4362 0.1616 0.3582 0.066 Uiso 1 1 calc R U
C13 C 0.5898(2) 0.19613(15) 0.45131(19) 0.0869(8) Uani 1 1 d . .
H13A H 0.6439 0.1795 0.5116 0.104 Uiso 1 1 calc R U
H13B H 0.5515 0.2389 0.4702 0.104 Uiso 1 1 calc R U
H13C H 0.6400 0.2032 0.3910 0.104 Uiso 1 1 calc R U
C14 C 0.5427(2) 0.07658(14) 0.3937(2) 0.0829(8) Uani 1 1 d . .
H14A H 0.4749 0.0440 0.3783 0.099 Uiso 1 1 calc R U
H14B H 0.5985 0.0603 0.4532 0.099 Uiso 1 1 calc R U
H14C H 0.5903 0.0818 0.3315 0.099 Uiso 1 1 calc R U
C15 C 0.05108(16) 0.15392(9) 0.55747(13) 0.0425(4) Uani 1 1 d . .
H15 H 0.0375 0.1863 0.4974 0.051 Uiso 1 1 calc R U
C16 C -0.00538(19) 0.18510(10) 0.65319(14) 0.0546(5) Uani 1 1 d . .
H16A H 0.0413 0.2260 0.6749 0.065 Uiso 1 1 calc R U
H16B H -0.0002 0.1527 0.7115 0.065 Uiso 1 1 calc R U
H16C H -0.0934 0.1967 0.6344 0.065 Uiso 1 1 calc R U
C17 C -0.0168(2) 0.08890(11) 0.52561(18) 0.0686(6) Uani 1 1 d . .
H17A H -0.0047 0.0561 0.5831 0.082 Uiso 1 1 calc R U
H17B H 0.0171 0.0706 0.4621 0.082 Uiso 1 1 calc R U
H17C H -0.1064 0.0980 0.5110 0.082 Uiso 1 1 calc R U
C18 C 0.10941(14) 0.13658(7) 0.12680(11) 0.0332(3) Uani 1 1 d . .
C19 C 0.19559(15) 0.12345(8) 0.05297(11) 0.0382(3) Uani 1 1 d . .
C20 C 0.14915(18) 0.09609(10) -0.04290(12) 0.0506(4) Uani 1 1 d . .
H20 H 0.2056 0.0855 -0.0946 0.061 Uiso 1 1 calc R U
C21 C 0.0233(2) 0.08404(11) -0.06452(13) 0.0574(5) Uani 1 1 d . .
H21 H -0.0062 0.0660 -0.1311 0.069 Uiso 1 1 calc R U
C22 C -0.06026(18) 0.09792(10) 0.00966(13) 0.0540(5) Uani 1 1 d . .
H22 H -0.1471 0.0895 -0.0065 0.065 Uiso 1 1 calc R U
C23 C -0.01911(15) 0.12400(9) 0.10780(12) 0.0411(4) Uani 1 1 d . .
C24 C 0.33542(16) 0.13610(9) 0.07380(13) 0.0435(4) Uani 1 1 d . .
H24 H 0.3492 0.1606 0.1425 0.052 Uiso 1 1 calc R U
C25 C 0.3853(2) 0.18039(10) -0.01215(15) 0.0584(5) Uani 1 1 d . .
H25A H 0.3376 0.2226 -0.0178 0.070 Uiso 1 1 calc R U
H25B H 0.3761 0.1565 -0.0799 0.070 Uiso 1 1 calc R U
H25C H 0.4740 0.1904 0.0061 0.070 Uiso 1 1 calc R U
C26 C 0.4081(2) 0.07022(11) 0.0837(2) 0.0723(6) Uani 1 1 d . .
H26A H 0.3965 0.0453 0.0170 0.087 Uiso 1 1 calc R U
H26B H 0.3771 0.0431 0.1406 0.087 Uiso 1 1 calc R U
H26C H 0.4973 0.0798 0.0998 0.087 Uiso 1 1 calc R U
C27 C -0.11042(16) 0.13407(10) 0.19146(14) 0.0491(4) Uani 1 1 d . .
H27 H -0.0648 0.1571 0.2531 0.059 Uiso 1 1 calc R U
C28 C -0.2202(2) 0.17852(14) 0.1523(2) 0.0793(7) Uani 1 1 d . .
H28A H -0.2653 0.1575 0.0906 0.095 Uiso 1 1 calc R U
H28B H -0.1890 0.2228 0.1324 0.095 Uiso 1 1 calc R U
H28C H -0.2771 0.1839 0.2084 0.095 Uiso 1 1 calc R U
C29 C -0.1556(2) 0.06580(12) 0.22892(19) 0.0724(6) Uani 1 1 d . .
H29A H -0.0831 0.0375 0.2506 0.087 Uiso 1 1 calc R U
H29B H -0.2063 0.0437 0.1712 0.087 Uiso 1 1 calc R U
H29C H -0.2064 0.0724 0.2890 0.087 Uiso 1 1 calc R U

loop_
_atom_site_aniso_label
_atom_site_aniso_U_11
_atom_site_aniso_U_22
_atom_site_aniso_U_33
_atom_site_aniso_U_23
_atom_site_aniso_U_13
_atom_site_aniso_U_12
Cu1 0.03591(12) 0.03243(11) 0.03064(11) -0.00035(7) -0.00111(8) 0.00243(7)
N2 0.0363(7) 0.0333(6) 0.0217(6) 0.0001(5) 0.0030(5) 0.0026(5)
N5 0.0348(6) 0.0359(6) 0.0211(6) 0.0018(5) 0.0026(5) 0.0035(5)
N30 0.0560(9) 0.0356(7) 0.0566(9) -0.0006(7) 0.0073(7) 0.0029(7)
N31 0.0410(8) 0.0297(7) 0.0544(9) -0.0014(7) -0.0125(7) 0.0010(6)
N32 0.0624(10) 0.0457(9) 0.0657(10) -0.0169(8) -0.0034(8) 0.0093(8)
C1 0.0279(7) 0.0375(8) 0.0217(7) 0.0003(6) 0.0030(5) 0.0022(6)
C3 0.0510(9) 0.0310(8) 0.0305(8) -0.0009(6) 0.0074(7) 0.0021(7)
C4 0.0510(9) 0.0336(8) 0.0308(8) 0.0057(6) 0.0064(7) 0.0052(7)
C6 0.0429(8) 0.0354(8) 0.0222(7) -0.0021(6) -0.0002(6) 0.0048(6)
C7 0.0430(9) 0.0566(10) 0.0305(8) -0.0107(7) -0.0016(7) 0.0084(8)
C8 0.0542(11) 0.0830(14) 0.0386(9) -0.0105(9) -0.0119(8) 0.0232(10)
C9 0.0776(14) 0.0877(15) 0.0280(9) 0.0035(9) -0.0082(9) 0.0277(12)
C10 0.0694(12) 0.0698(12) 0.0275(8) 0.0085(8) 0.0069(8) 0.0133(10)
C11 0.0489(9) 0.0390(8) 0.0263(7) 0.0018(6) 0.0044(6) 0.0050(7)
C12 0.0378(9) 0.0867(14) 0.0392(9) -0.0166(9) 0.0020(7) 0.0021(9)
C13 0.0720(15) 0.121(2) 0.0696(15) -0.0298(15) 0.0159(12) -0.0295(15)
C14 0.0559(13) 0.112(2) 0.0828(16) -0.0385(15) 0.0194(11) 0.0081(13)
C15 0.0473(10) 0.0470(9) 0.0343(8) 0.0056(7) 0.0096(7) 0.0026(7)
C16 0.0595(11) 0.0578(11) 0.0488(10) 0.0020(9) 0.0190(9) 0.0062(9)
C17 0.0631(13) 0.0751(14) 0.0701(14) -0.0169(11) 0.0209(11) -0.0142(11)
C18 0.0394(8) 0.0387(8) 0.0211(7) 0.0046(6) 0.0001(6) -0.0008(6)
C19 0.0473(9) 0.0435(9) 0.0244(7) 0.0015(6) 0.0053(6) -0.0049(7)
C20 0.0663(12) 0.0620(11) 0.0243(8) -0.0030(8) 0.0087(7) -0.0125(9)
C21 0.0736(13) 0.0720(13) 0.0250(8) 0.0010(8) -0.0063(8) -0.0212(10)
C22 0.0496(10) 0.0713(13) 0.0388(9) 0.0112(9) -0.0116(8) -0.0131(9)
C23 0.0405(9) 0.0508(9) 0.0314(8) 0.0105(7) -0.0018(7) -0.0012(7)
C24 0.0431(9) 0.0529(10) 0.0359(8) -0.0051(7) 0.0117(7) -0.0041(8)
C25 0.0629(12) 0.0606(12) 0.0544(11) -0.0052(9) 0.0212(9) -0.0161(10)
C26 0.0540(12) 0.0652(14) 0.0996(18) 0.0087(12) 0.0186(12) 0.0045(10)
C27 0.0365(9) 0.0677(12) 0.0432(9) 0.0110(8) 0.0031(7) 0.0041(8)
C28 0.0619(13) 0.0989(18) 0.0782(15) 0.0260(14) 0.0123(11) 0.0304(13)
C29 0.0615(13) 0.0861(16) 0.0731(14) 0.0271(12) 0.0266(11) 0.0043(12)

loop_
_atom_type_symbol
_atom_type_description
_atom_type_scat_dispersion_real
_atom_type_scat_dispersion_imag
_atom_type_scat_source
C C 0.0033 0.0016
;
International Tables for Crystallography
(Vol. C, Tables 4.2.6.8 and 6.1.1.4)
;
H H 0.0000 0.0000
;
International Tables for Crystallography
(Vol. C, Table 6.1.1.4)
;
Cu Cu 0.3201 1.2651
;
International Tables for Crystallography
(Vol. C, Tables 4.2.6.8 and 6.1.1.4)
;
N N 0.0061 0.0033
;
International Tables for Crystallography
(Vol. C, Tables 4.2.6.8 and 6.1.1.4)
;

loop_
_geom_angle_atom_site_label_1
_geom_angle_atom_site_label_2
_geom_angle_atom_site_label_3
_geom_angle
N30 Cu1 C1 174.85(6)
C1 N2 C3 111.38(12)
C1 N2 C6 123.48(12)
C3 N2 C6 125.06(12)
C1 N5 C4 111.55(12)
C1 N5 C18 122.71(12)
C4 N5 C18 125.66(12)
N31 N30 Cu1 125.13(13)
N32 N31 N30 175.87(17)
N5 C1 N2 103.81(12)
N5 C1 Cu1 124.68(10)
N2 C1 Cu1 131.26(10)
C4 C3 N2 106.70(13)
C4 C3 H3 126.7
N2 C3 H3 126.7
C3 C4 N5 106.56(13)
C3 C4 H4 126.7
N5 C4 H4 126.7
C7 C6 C11 123.40(14)
C7 C6 N2 118.16(13)
C11 C6 N2 118.44(13)
C6 C7 C8 117.25(16)
C6 C7 C12 122.74(14)
C8 C7 C12 120.00(16)
C9 C8 C7 120.71(17)
C9 C8 H8 119.6
C7 C8 H8 119.6
C10 C9 C8 120.59(16)
C10 C9 H9 119.7
C8 C9 H9 119.7
C9 C10 C11 121.53(17)
C9 C10 H10 119.2
C11 C10 H10 119.2
C10 C11 C6 116.48(15)
C10 C11 C15 121.11(15)
C6 C11 C15 122.36(13)
C7 C12 C13 111.64(15)
C7 C12 C14 110.26(18)
C13 C12 C14 111.32(19)
C7 C12 H12 107.8
C13 C12 H12 107.8
C14 C12 H12 107.8
C12 C13 H13A 109.5
C12 C13 H13B 109.5
H13A C13 H13B 109.5
C12 C13 H13C 109.5
H13A C13 H13C 109.5
H13B C13 H13C 109.5
C12 C14 H14A 109.5
C12 C14 H14B 109.5
H14A C14 H14B 109.5
C12 C14 H14C 109.5
H14A C14 H14C 109.5
H14B C14 H14C 109.5
C11 C15 C17 110.08(15)
C11 C15 C16 113.20(14)
C17 C15 C16 110.15(15)
C11 C15 H15 107.7
C17 C15 H15 107.7
C16 C15 H15 107.7
C15 C16 H16A 109.5
C15 C16 H16B 109.5
H16A C16 H16B 109.5
C15 C16 H16C 109.5
H16A C16 H16C 109.5
H16B C16 H16C 109.5
C15 C17 H17A 109.5
C15 C17 H17B 109.5
H17A C17 H17B 109.5
C15 C17 H17C 109.5
H17A C17 H17C 109.5
H17B C17 H17C 109.5
C19 C18 C23 123.03(14)
C19 C18 N5 119.13(13)
C23 C18 N5 117.84(13)
C20 C19 C18 117.02(15)
C20 C19 C24 119.75(14)
C18 C19 C24 123.22(13)
C21 C20 C19 121.35(16)
C21 C20 H20 119.3
C19 C20 H20 119.3
C20 C21 C22 120.51(16)
C20 C21 H21 119.7
C22 C21 H21 119.7
C21 C22 C23 120.78(17)
C21 C22 H22 119.6
C23 C22 H22 119.6
C22 C23 C18 117.28(15)
C22 C23 C27 120.23(16)
C18 C23 C27 122.39(14)
C19 C24 C26 111.24(15)
C19 C24 C25 111.39(15)
C26 C24 C25 110.33(16)
C19 C24 H24 107.9
C26 C24 H24 107.9
C25 C24 H24 107.9
C24 C25 H25A 109.5
C24 C25 H25B 109.5
H25A C25 H25B 109.5
C24 C25 H25C 109.5
H25A C25 H25C 109.5
H25B C25 H25C 109.5
C24 C26 H26A 109.5
C24 C26 H26B 109.5
H26A C26 H26B 109.5
C24 C26 H26C 109.5
H26A C26 H26C 109.5
H26B C26 H26C 109.5
C23 C27 C28 111.82(15)
C23 C27 C29 109.87(16)
C28 C27 C29 111.16(17)
C23 C27 H27 107.9
C28 C27 H27 107.9
C29 C27 H27 107.9
C27 C28 H28A 109.5
C27 C28 H28B 109.5
H28A C28 H28B 109.5
C27 C28 H28C 109.5
H28A C28 H28C 109.5
H28B C28 H28C 109.5
C27 C29 H29A 109.5
C27 C29 H29B 109.5
H29A C29 H29B 109.5
C27 C29 H29C 109.5
H29A C29 H29C 109.5
H29B C29 H29C 109.5

loop_
_geom_bond_atom_site_label_1
_geom_bond_atom_site_label_2
_geom_bond_distance
Cu1 N30 1.8488(15)
Cu1 C1 1.8688(15)
N2 C1 1.3556(18)
N2 C3 1.3802(19)
N2 C6 1.4435(17)
N5 C1 1.3549(17)
N5 C4 1.3790(19)
N5 C18 1.4441(18)
N30 N31 1.192(2)
N31 N32 1.154(2)
C3 C4 1.344(2)
C3 H3 0.9500
C4 H4 0.9500
C6 C7 1.391(2)
C6 C11 1.397(2)
C7 C8 1.391(2)
C7 C12 1.518(2)
C8 C9 1.374(3)
C8 H8 0.9500
C9 C10 1.373(3)
C9 H9 0.9500
C10 C11 1.389(2)
C10 H10 0.9500
C11 C15 1.516(2)
C12 C13 1.526(3)
C12 C14 1.527(3)
C12 H12 1.0000
C13 H13A 0.9800
C13 H13B 0.9800
C13 H13C 0.9800
C14 H14A 0.9800
C14 H14B 0.9800
C14 H14C 0.9800
C15 C17 1.519(3)
C15 C16 1.531(2)
C15 H15 1.0000
C16 H16A 0.9800
C16 H16B 0.9800
C16 H16C 0.9800
C17 H17A 0.9800
C17 H17B 0.9800
C17 H17C 0.9800
C18 C19 1.391(2)
C18 C23 1.400(2)
C19 C20 1.389(2)
C19 C24 1.520(2)
C20 C21 1.374(3)
C20 H20 0.9500
C21 C22 1.378(3)
C21 H21 0.9500
C22 C23 1.389(2)
C22 H22 0.9500
C23 C27 1.513(2)
C24 C26 1.521(3)
C24 C25 1.531(2)
C24 H24 1.0000
C25 H25A 0.9800
C25 H25B 0.9800
C25 H25C 0.9800
C26 H26A 0.9800
C26 H26B 0.9800
C26 H26C 0.9800
C27 C28 1.522(3)
C27 C29 1.527(3)
C27 H27 1.0000
C28 H28A 0.9800
C28 H28B 0.9800
C28 H28C 0.9800
C29 H29A 0.9800
C29 H29B 0.9800
C29 H29C 0.9800

loop_
_geom_torsion_atom_site_label_1
_geom_torsion_atom_site_label_2
_geom_torsion_atom_site_label_3
_geom_torsion_atom_site_label_4
_geom_torsion
C4 N5 C1 N2 -0.23(16)
C18 N5 C1 N2 -177.05(12)
C4 N5 C1 Cu1 -175.15(11)
C18 N5 C1 Cu1 8.03(19)
C3 N2 C1 N5 0.00(15)
C6 N2 C1 N5 -176.83(12)
C3 N2 C1 Cu1 174.44(11)
C6 N2 C1 Cu1 -2.4(2)
C1 N2 C3 C4 0.23(17)
C6 N2 C3 C4 177.00(14)
N2 C3 C4 N5 -0.35(17)
C1 N5 C4 C3 0.38(17)
C18 N5 C4 C3 177.09(13)
C1 N2 C6 C7 80.56(19)
C3 N2 C6 C7 -95.84(18)
C1 N2 C6 C11 -99.72(17)
C3 N2 C6 C11 83.89(19)
C11 C6 C7 C8 2.0(3)
N2 C6 C7 C8 -178.27(15)
C11 C6 C7 C12 -178.60(16)
N2 C6 C7 C12 1.1(2)
C6 C7 C8 C9 -0.5(3)
C12 C7 C8 C9 -179.8(2)
C7 C8 C9 C10 -0.7(3)
C8 C9 C10 C11 0.4(3)
C9 C10 C11 C6 1.0(3)
C9 C10 C11 C15 178.58(18)
C7 C6 C11 C10 -2.3(2)
N2 C6 C11 C10 178.01(15)
C7 C6 C11 C15 -179.83(15)
N2 C6 C11 C15 0.5(2)
C6 C7 C12 C13 121.3(2)
C8 C7 C12 C13 -59.3(3)
C6 C7 C12 C14 -114.4(2)
C8 C7 C12 C14 65.0(2)
C10 C11 C15 C17 -86.8(2)
C6 C11 C15 C17 90.62(19)
C10 C11 C15 C16 36.9(2)
C6 C11 C15 C16 -145.63(16)
C1 N5 C18 C19 -87.31(18)
C4 N5 C18 C19 96.32(18)
C1 N5 C18 C23 91.56(17)
C4 N5 C18 C23 -84.80(19)
C23 C18 C19 C20 -0.5(2)
N5 C18 C19 C20 178.27(14)
C23 C18 C19 C24 -179.11(15)
N5 C18 C19 C24 -0.3(2)
C18 C19 C20 C21 1.4(3)
C24 C19 C20 C21 -179.93(17)
C19 C20 C21 C22 -1.1(3)
C20 C21 C22 C23 -0.3(3)
C21 C22 C23 C18 1.2(3)
C21 C22 C23 C27 -175.37(17)
C19 C18 C23 C22 -0.7(2)
N5 C18 C23 C22 -179.58(15)
C19 C18 C23 C27 175.73(15)
N5 C18 C23 C27 -3.1(2)
C20 C19 C24 C26 -68.4(2)
C18 C19 C24 C26 110.16(19)
C20 C19 C24 C25 55.2(2)
C18 C19 C24 C25 -126.30(17)
C22 C23 C27 C28 -56.1(2)
C18 C23 C27 C28 127.5(2)
C22 C23 C27 C29 67.8(2)
C18 C23 C27 C29 -108.6(2)
